data_3000119
loop_
_publ_author_name
'Bubnova, Rimma'
'Volkov, Sergey'
'Barbara Albert'
'Filatov, Stanislav'

_publ_section_title
;
 Borates--Crystal Structures of Prospective Nonlinear Optical Materials:
 High Anisotropy of the Thermal Expansion Caused by Anharmonic Atomic
 Vibrations
;
_journal_issue 3
_journal_name_full Crystals
_journal_page_first 93
_journal_paper_doi 10.3390/cryst7030093
_journal_volume 7
_journal_year 2017
_chemical_formula_sum 'B3 Li O5'
_chemical_formula_weight 119.4
_space_group_IT_number 33
_symmetry_cell_setting orthorhombic
_symmetry_Int_Tables_number 33
_symmetry_space_group_name_Hall 'P 2c -2n'
_symmetry_space_group_name_H-M 'P n a 21'
_cell_angle_alpha 90
_cell_angle_beta 90
_cell_angle_gamma 90
_cell_formula_units_Z 4
_cell_length_a 8.4460(11)
_cell_length_b 7.3749(17)
_cell_length_c 5.175(2)
_cell_measurement_temperature 223
_cell_volume 322.34(15)
_diffrn_ambient_temperature 223
_diffrn_measured_fraction_theta_full 1
_diffrn_measured_fraction_theta_max 1
_diffrn_measurement_device 'four-circle diffractometer'
_diffrn_measurement_device_type 'IPDS Stoe'
_diffrn_measurement_method '??integration method??'
_diffrn_radiation_monochromator graphite
_diffrn_radiation_probe x-ray
_diffrn_radiation_source 'X-ray tube'
_diffrn_radiation_type 'Mo K\a'
_diffrn_radiation_wavelength 0.71073
_diffrn_reflns_av_R_equivalents 0.0491
_diffrn_reflns_av_unetI/netI 0.0405
_diffrn_reflns_limit_h_max 11
_diffrn_reflns_limit_h_min -11
_diffrn_reflns_limit_k_max 8
_diffrn_reflns_limit_k_min -10
_diffrn_reflns_limit_l_max 6
_diffrn_reflns_limit_l_min -7
_diffrn_reflns_number 1874
_diffrn_reflns_theta_full 29.14
_diffrn_reflns_theta_max 29.14
_diffrn_reflns_theta_min 3.67
_exptl_absorpt_coefficient_mu 0.229
_exptl_crystal_density_diffrn 2.4598
_exptl_crystal_F_000 232
_refine_diff_density_max 0.22
_refine_diff_density_min -0.23
_refine_ls_abs_structure_details '  264 of Friedel pairs used in the refinement'
_refine_ls_extinction_coef 10500(500)
_refine_ls_extinction_method 'B-C type 1 Gaussian isotropic (Becker & Coppens, 1974)'
_refine_ls_goodness_of_fit_gt 1.34
_refine_ls_goodness_of_fit_ref 1.25
_refine_ls_number_constraints 1
_refine_ls_number_parameters 83
_refine_ls_number_reflns 745
_refine_ls_number_restraints 0
_refine_ls_R_factor_all 0.0385
_refine_ls_R_factor_gt 0.0270
_refine_ls_shift/su_max 0.0038
_refine_ls_shift/su_mean 0.0008
_refine_ls_structure_factor_coef F
_refine_ls_weighting_details w=1/(\s^2^(F)+0.0001F^2^)
_refine_ls_weighting_scheme sigma
_refine_ls_wR_factor_gt 0.0255
_refine_ls_wR_factor_ref 0.0268
_reflns_number_gt 606
_reflns_number_total 745
_reflns_threshold_expression I>3\s(I)
_cod_data_source_file LiB3O5_223K.cif
_cod_data_source_block I
_cod_depositor_comments
;
The following automatic conversions were performed:

'_diffrn_radiation_probe' value 'X-ray' changed to 'x-ray' according
to the built-in table from CIF Core dictionary named 'cif_core.dic'
version 2.4.1 from 2010-06-29.

Automatic conversion script
Id: cif_fix_values 4624 2016-04-14 12:54:50Z antanas 

 Released structure into public domain as published material.

 Antanas Vaitkus,
 2021-05-18
;
_cod_original_cell_volume 322.32(15)
_cod_original_sg_symbol_Hall 'P -2xabc;-2yab;2zc'
_cod_original_formula_sum 'B3 Li1 O5'
_cod_database_code 3000119

loop_
_space_group_symop_id
_space_group_symop_operation_xyz
1 x,y,z
2 -x,-y,z+1/2
3 x+1/2,-y+1/2,z
4 -x+1/2,y+1/2,z+1/2

loop_
_atom_site_label
_atom_site_type_symbol
_atom_site_fract_x
_atom_site_fract_y
_atom_site_fract_z
_atom_site_adp_type
_atom_site_U_iso_or_equiv
_atom_site_site_symmetry_multiplicity
_atom_site_occupancy
_atom_site_calc_flag
_atom_site_refinement_flags
_atom_site_disorder_assembly
_atom_site_disorder_group
Li1 Li 0.4129(4) 0.5673(5) -0.0061(10) Uani 0.0167(12) 4 1 d . . .
B1 B 0.5099(2) 0.8359(3) 0.3539(5) Uani 0.0086(7) 4 1 d . . .
B2 B 0.6942(2) 0.0567(3) 0.5509(5) Uani 0.0068(7) 4 1 d . . .
B3 B 0.6574(2) 0.7512(3) 0.7331(5) Uani 0.0077(6) 4 1 d . . .
O1 O 0.58631(14) 0.9960(2) 0.3459(3) Uani 0.0088(4) 4 1 d . . .
O2 O 0.38369(15) 0.7950(2) 0.1969(3) Uani 0.0083(4) 4 1 d . . .
O3 O 0.55818(14) 0.7017(2) 0.5277(3) Uani 0.0091(4) 4 1 d . . .
O4 O 0.73946(16) 0.90956(19) 0.7329(3) Uani 0.0075(4) 4 1 d . . .
O5 O 0.66029(15) 0.6260(2) 0.9268(3) Uani 0.0084(4) 4 1 d . . .

loop_
_atom_site_aniso_label
_atom_site_aniso_type_symbol
_atom_site_aniso_U_11
_atom_site_aniso_U_22
_atom_site_aniso_U_33
_atom_site_aniso_U_12
_atom_site_aniso_U_13
_atom_site_aniso_U_23
Li1 Li 0.0215(18) 0.0087(18) 0.020(2) 0.0006(15) -0.0050(17) -0.0007(19)
B1 B 0.0100(10) 0.0080(13) 0.0080(12) 0.0021(8) 0.0029(10) -0.0021(11)
B2 B 0.0085(10) 0.0060(11) 0.0059(12) -0.0006(8) -0.0011(10) 0.0009(10)
B3 B 0.0061(8) 0.0076(11) 0.0094(13) 0.0017(7) 0.0023(9) -0.0030(12)
O1 O 0.0101(6) 0.0070(7) 0.0092(8) -0.0005(5) -0.0011(7) 0.0013(7)
O2 O 0.0093(6) 0.0063(7) 0.0092(8) 0.0004(5) -0.0014(6) 0.0011(8)
O3 O 0.0104(7) 0.0071(7) 0.0099(8) -0.0004(6) -0.0020(6) 0.0013(8)
O4 O 0.0085(6) 0.0058(7) 0.0080(8) -0.0008(5) -0.0004(6) 0.0019(8)
O5 O 0.0076(6) 0.0075(8) 0.0100(8) -0.0008(5) -0.0018(6) 0.0009(7)

loop_
_atom_type_symbol
_atom_type_scat_dispersion_real
_atom_type_scat_dispersion_imag
_atom_type_scat_source
B 0.0013 0.0007 'International Tables Vol C tables 4.2.6.8 and 6.1.1.1'
Li -0.0003 0.0001 'International Tables Vol C tables 4.2.6.8 and 6.1.1.1'
O 0.0106 0.0060 'International Tables Vol C tables 4.2.6.8 and 6.1.1.1'

loop_
_geom_angle_atom_site_label_1
_geom_angle_atom_site_label_2
_geom_angle_atom_site_label_3
_geom_angle_site_symmetry_1
_geom_angle_site_symmetry_2
_geom_angle_site_symmetry_3
_geom_angle
B1 O1 B2 . . 1_565 122.86(19)
B1 O2 B2 . . 2_664 118.91(17)
B1 O3 B3 . . . 118.54(18)
B2 O4 B3 1_565 . . 119.81(17)
B2 O5 B3 4_655 . . 124.64(16)

loop_
_geom_bond_atom_site_label_1
_geom_bond_atom_site_label_2
_geom_bond_site_symmetry_1
_geom_bond_site_symmetry_2
_geom_bond_distance
O1 B1 . . 1.346(3)
O1 B2 . 1_565 1.469(3)
O2 B1 . . 1.374(3)
O2 B2 . 2_664 1.483(3)
O3 B1 . . 1.398(3)
O3 B3 . . 1.402(3)
O4 B2 . 1_565 1.487(3)
O4 B3 . . 1.358(3)
O5 B2 . 4_655 1.477(3)
O5 B3 . . 1.363(3)
